data_7156304
loop_
_publ_author_name
'B\;ak, Krzysztof M'
'Chabuda, Krzysztof'
'Montes, Helena'
'Quesada, Roberto'
'Chmielewski, Micha\/l J'

_publ_section_title
;
 1,8-Diamidocarbazoles: an easily tuneable family of fluorescent anion
 sensors and transporters.
;
_journal_issue 28
_journal_name_full 'Organic &amp; biomolecular chemistry'
_journal_page_first 5188
_journal_page_last 5196
_journal_paper_doi 10.1039/c8ob01031e
_journal_volume 16
_journal_year 2018
_chemical_formula_sum 'C45 H68 N4 O4'
_chemical_formula_weight 729.03
_space_group_crystal_system monoclinic
_space_group_IT_number 14
_space_group_name_Hall '-P 2yn'
_space_group_name_H-M_alt 'P 1 21/n 1'
_symmetry_space_group_name_Hall '-P 2yn'
_symmetry_space_group_name_H-M 'P 1 21/n 1'
_atom_sites_solution_hydrogens mixed
_audit_creation_method SHELXL-2016/6
_audit_update_record
;
2018-06-19 deposited with the CCDC.
2018-06-28 downloaded from the CCDC.
;
_cell_angle_alpha 90
_cell_angle_beta 108.711(5)
_cell_angle_gamma 90
_cell_formula_units_Z 4
_cell_length_a 13.6871(8)
_cell_length_b 18.5215(11)
_cell_length_c 18.0498(10)
_cell_measurement_reflns_used 8000
_cell_measurement_temperature 100(2)
_cell_measurement_theta_max 22
_cell_measurement_theta_min 3
_cell_volume 4333.9(5)
_computing_cell_refinement CrysAlisRED
_computing_data_collection CrysALisCCD
_computing_data_reduction CrysAlisRED
_computing_publication_material 'XCIF (Bruker AXS Inc., 2013)'
_computing_structure_refinement 'SHELXL (Sheldrick, 2015)'
_computing_structure_solution 'SHELXT (Sheldrick, 2015)'
_diffrn_ambient_temperature 100(2)
_diffrn_detector_area_resol_mean 8.6479
_diffrn_measured_fraction_theta_full 0.998
_diffrn_measured_fraction_theta_max 0.998
_diffrn_measurement_device_type KM4CCD
_diffrn_measurement_method 'omega scan'
_diffrn_radiation_type MoK\a
_diffrn_radiation_wavelength 0.71073
_diffrn_reflns_av_R_equivalents 0.0619
_diffrn_reflns_av_unetI/netI 0.0486
_diffrn_reflns_Laue_measured_fraction_full 0.998
_diffrn_reflns_Laue_measured_fraction_max 0.998
_diffrn_reflns_limit_h_max 15
_diffrn_reflns_limit_h_min -16
_diffrn_reflns_limit_k_max 20
_diffrn_reflns_limit_k_min -22
_diffrn_reflns_limit_l_max 21
_diffrn_reflns_limit_l_min -21
_diffrn_reflns_number 54663
_diffrn_reflns_point_group_measured_fraction_full 0.998
_diffrn_reflns_point_group_measured_fraction_max 0.998
_diffrn_reflns_theta_full 25.199
_diffrn_reflns_theta_max 25.199
_diffrn_reflns_theta_min 2.703
_exptl_absorpt_coefficient_mu 0.071
_exptl_absorpt_correction_T_max 0.992
_exptl_absorpt_correction_T_min 0.962
_exptl_absorpt_correction_type multi-scan
_exptl_absorpt_process_details
;
CrysAlis RED
Empirical absorption correction using spherical harmonics,
 implemented in SCALE3 ABSPACK scaling algorithm.
;
_exptl_crystal_colour colourless
_exptl_crystal_density_diffrn 1.117
_exptl_crystal_description prismatic
_exptl_crystal_F_000 1592
_exptl_crystal_recrystallization_method 'Vapour deposition'
_exptl_crystal_size_max 0.550
_exptl_crystal_size_mid 0.260
_exptl_crystal_size_min 0.110
_refine_diff_density_max 0.399
_refine_diff_density_min -0.313
_refine_diff_density_rms 0.079
_refine_ls_extinction_coef 0.0029(7)
_refine_ls_extinction_expression Fc^*^=kFc[1+0.001xFc^2^\l^3^/sin(2\q)]^-1/4^
_refine_ls_extinction_method 'SHELXL-2016/6 (Sheldrick 2016)'
_refine_ls_goodness_of_fit_ref 1.046
_refine_ls_hydrogen_treatment mixed
_refine_ls_matrix_type full
_refine_ls_number_parameters 733
_refine_ls_number_reflns 7800
_refine_ls_number_restraints 3
_refine_ls_restrained_S_all 1.047
_refine_ls_R_factor_all 0.0796
_refine_ls_R_factor_gt 0.0495
_refine_ls_shift/su_max 0.000
_refine_ls_shift/su_mean 0.000
_refine_ls_structure_factor_coef Fsqd
_refine_ls_weighting_details 'w=1/[\s^2^(Fo^2^)+(0.0894P)^2^] where P=(Fo^2^+2Fc^2^)/3'
_refine_ls_weighting_scheme calc
_refine_ls_wR_factor_gt 0.1247
_refine_ls_wR_factor_ref 0.1561
_reflns_Friedel_coverage 0.000
_reflns_number_gt 5514
_reflns_number_total 7800
_reflns_threshold_expression 'I > 2\s(I)'
_cod_data_source_file c8ob01031e2.cif
_cod_data_source_block Karb_5c_benz
_cod_depositor_comments 'Adding full bibliography for 7156301--7156304.cif.'
_cod_database_code 7156304
_shelx_shelxl_version_number 2016/6
_shelx_space_group_comment
;
The symmetry employed for this shelxl refinement is uniquely defined
by the following loop, which should always be used as a source of
symmetry information in preference to the above space-group names.
They are only intended as comments.
;

loop_
_space_group_symop_operation_xyz
'x, y, z'
'-x+1/2, y+1/2, -z+1/2'
'-x, -y, -z'
'x-1/2, -y-1/2, z-1/2'

loop_
_atom_site_label
_atom_site_type_symbol
_atom_site_fract_x
_atom_site_fract_y
_atom_site_fract_z
_atom_site_U_iso_or_equiv
_atom_site_adp_type
_atom_site_occupancy
_atom_site_site_symmetry_order
_atom_site_calc_flag
_atom_site_refinement_flags_posn
_atom_site_refinement_flags_adp
_atom_site_refinement_flags_occupancy
_atom_site_disorder_assembly
_atom_site_disorder_group
O1BE O 0.02188(11) 0.21419(8) 0.80046(9) 0.0261(4) Uani 1 1 d . . . . .
C1BE C 0.13131(17) 0.12755(11) 0.77087(13) 0.0237(5) Uani 1 1 d . . . . .
C2BE C 0.1955(2) 0.06832(13) 0.79491(15) 0.0348(6) Uani 1 1 d . . . . .
O2BE O 0.11733(12) 0.14390(8) 0.89775(9) 0.0280(4) Uani 1 1 d . . . . .
C3BE C 0.2363(2) 0.03356(14) 0.74288(17) 0.0438(7) Uani 1 1 d . . . . .
C4BE C 0.2135(2) 0.05855(14) 0.66641(16) 0.0386(6) Uani 1 1 d . . . . .
C5BE C 0.1508(2) 0.11849(13) 0.64248(15) 0.0334(6) Uani 1 1 d . . . . .
C6BE C 0.10973(18) 0.15267(12) 0.69439(14) 0.0274(5) Uani 1 1 d . . . . .
C7BE C 0.08609(16) 0.16467(11) 0.82730(13) 0.0225(5) Uani 1 1 d . . . . .
H2BE H 0.209(2) 0.0518(14) 0.8523(17) 0.045(8) Uiso 1 1 d . . . . .
H3BE H 0.301(3) -0.008(2) 0.767(2) 0.091(12) Uiso 1 1 d . . . . .
H4BE H 0.243(2) 0.0325(14) 0.6287(16) 0.038(7) Uiso 1 1 d . . . . .
H5BE H 0.135(2) 0.1410(14) 0.5867(16) 0.038(7) Uiso 1 1 d . . . . .
H6BE H 0.063(2) 0.1974(15) 0.6766(16) 0.044(7) Uiso 1 1 d . . . . .
C1 C -0.00557(16) 0.34136(11) 0.95246(13) 0.0236(5) Uani 1 1 d . . . . .
C2 C -0.04974(17) 0.40480(12) 0.96676(13) 0.0275(5) Uani 1 1 d . . . . .
C3 C -0.10284(17) 0.40771(12) 1.02187(14) 0.0287(5) Uani 1 1 d . . . . .
C4 C -0.11125(17) 0.34738(12) 1.06457(14) 0.0276(5) Uani 1 1 d . . . . .
C4A C -0.06563(16) 0.28260(11) 1.05220(13) 0.0240(5) Uani 1 1 d . . . . .
C4B C -0.05239(16) 0.21206(12) 1.08828(13) 0.0251(5) Uani 1 1 d . . . . .
C5 C -0.08274(18) 0.18076(13) 1.14819(14) 0.0302(5) Uani 1 1 d . . . . .
C6 C -0.05544(19) 0.11047(14) 1.16796(14) 0.0320(5) Uani 1 1 d . . . . .
C7 C 0.00224(18) 0.06943(12) 1.13103(13) 0.0279(5) Uani 1 1 d . . . . .
C8 C 0.03444(16) 0.09921(11) 1.07192(12) 0.0230(5) Uani 1 1 d . . . . .
C8A C 0.00467(16) 0.17083(11) 1.05044(12) 0.0224(5) Uani 1 1 d . . . . .
N9 N 0.02681(13) 0.21233(9) 0.99404(10) 0.0210(4) Uani 1 1 d . . . . .
C9A C -0.01470(15) 0.28040(11) 0.99525(12) 0.0214(5) Uani 1 1 d . . . . .
N10 N 0.04780(14) 0.33528(10) 0.89684(11) 0.0239(4) Uani 1 1 d . . . . .
C11 C 0.13231(17) 0.37524(11) 0.90013(13) 0.0255(5) Uani 1 1 d . . . . .
O11 O 0.16675(13) 0.42339(8) 0.94837(10) 0.0325(4) Uani 1 1 d . . . . .
C12 C 0.18359(19) 0.35474(13) 0.84012(14) 0.0292(5) Uani 1 1 d . . . . .
C13 C 0.27579(19) 0.30496(14) 0.87409(15) 0.0312(5) Uani 1 1 d . . . . .
C14 C 0.3294(2) 0.28695(16) 0.81451(17) 0.0403(6) Uani 1 1 d . . . . .
C15 C 0.4171(3) 0.2340(2) 0.8443(2) 0.0633(10) Uani 1 1 d . . . . .
N16 N 0.09490(14) 0.06380(9) 1.03320(11) 0.0224(4) Uani 1 1 d . . . . .
C17 C 0.15351(16) 0.00399(11) 1.05757(12) 0.0229(5) Uani 1 1 d . . . . .
O17 O 0.15190(12) -0.03255(8) 1.11374(9) 0.0319(4) Uani 1 1 d . . . . .
C18 C 0.22413(18) -0.01313(12) 1.01007(15) 0.0285(5) Uani 1 1 d . . . . .
C19A C 0.2676(2) -0.08884(14) 1.02243(15) 0.0390(6) Uani 0.618(5) 1 d D . P A 1
H19A H 0.210557 -0.122825 1.019106 0.047 Uiso 0.618(5) 1 calc R U P A 1
H19B H 0.317169 -0.092119 1.076084 0.047 Uiso 0.618(5) 1 calc R U P A 1
C20A C 0.3226(6) -0.1138(4) 0.9645(4) 0.0355(16) Uani 0.618(5) 1 d D . P A 1
H20A H 0.279122 -0.101243 0.910693 0.043 Uiso 0.618(5) 1 calc R U P A 1
H20B H 0.388513 -0.087271 0.975630 0.043 Uiso 0.618(5) 1 calc R U P A 1
C21A C 0.3447(3) -0.1941(2) 0.9682(3) 0.0422(12) Uani 0.618(5) 1 d D . P A 1
H21A H 0.388585 -0.207034 1.021013 0.063 Uiso 0.618(5) 1 calc R U P A 1
H21B H 0.380102 -0.206427 0.930500 0.063 Uiso 0.618(5) 1 calc R U P A 1
H21C H 0.279617 -0.220933 0.955359 0.063 Uiso 0.618(5) 1 calc R U P A 1
C19B C 0.2676(2) -0.08884(14) 1.02243(15) 0.0390(6) Uani 0.382(5) 1 d D . P A 2
H19C H 0.212288 -0.124664 1.000199 0.047 Uiso 0.382(5) 1 calc R U P A 2
H19D H 0.299465 -0.098840 1.078958 0.047 Uiso 0.382(5) 1 calc R U P A 2
C20B C 0.3521(9) -0.0933(7) 0.9791(8) 0.048(3) Uani 0.382(5) 1 d D . P A 2
H20C H 0.383723 -0.141792 0.990376 0.058 Uiso 0.382(5) 1 calc R U P A 2
H20D H 0.314073 -0.091993 0.922294 0.058 Uiso 0.382(5) 1 calc R U P A 2
C21B C 0.4397(6) -0.0402(4) 0.9933(6) 0.063(3) Uani 0.382(5) 1 d D . P A 2
H21D H 0.411975 0.009000 0.984580 0.094 Uiso 0.382(5) 1 calc R U P A 2
H21E H 0.478348 -0.050225 0.957191 0.094 Uiso 0.382(5) 1 calc R U P A 2
H21F H 0.485644 -0.044858 1.047302 0.094 Uiso 0.382(5) 1 calc R U P A 2
H2 H -0.0408(17) 0.4490(13) 0.9378(14) 0.025(6) Uiso 1 1 d . . . . .
H3 H -0.1287(18) 0.4537(14) 1.0301(14) 0.028(6) Uiso 1 1 d . . . . .
H4 H -0.1425(18) 0.3504(12) 1.1063(15) 0.026(6) Uiso 1 1 d . . . . .
H5 H -0.1218(18) 0.2115(13) 1.1778(14) 0.030(6) Uiso 1 1 d . . . . .
H6 H -0.068(2) 0.0894(14) 1.2081(16) 0.034(7) Uiso 1 1 d . . . . .
H7 H 0.0192(18) 0.0170(13) 1.1411(13) 0.024(6) Uiso 1 1 d . . . . .
H9 H 0.059(2) 0.1892(16) 0.9532(18) 0.057(9) Uiso 1 1 d . . . . .
H10 H 0.033(2) 0.2975(14) 0.8626(16) 0.037(7) Uiso 1 1 d . . . . .
H12A H 0.132(2) 0.3301(13) 0.7917(15) 0.033(7) Uiso 1 1 d . . . . .
H12B H 0.2007(19) 0.3975(14) 0.8200(15) 0.035(7) Uiso 1 1 d . . . . .
H13A H 0.253(2) 0.2589(16) 0.8903(17) 0.047(8) Uiso 1 1 d . . . . .
H13B H 0.328(2) 0.3278(14) 0.9188(16) 0.037(7) Uiso 1 1 d . . . . .
H14A H 0.279(2) 0.2667(14) 0.7664(17) 0.039(7) Uiso 1 1 d . . . . .
H14B H 0.361(2) 0.3276(15) 0.8022(16) 0.043(8) Uiso 1 1 d . . . . .
H15A H 0.396(3) 0.189(2) 0.856(2) 0.075(12) Uiso 1 1 d . . . . .
H15B H 0.474(4) 0.252(2) 0.888(3) 0.098(15) Uiso 1 1 d . . . . .
H15C H 0.450(2) 0.2219(17) 0.802(2) 0.062(9) Uiso 1 1 d . . . . .
H16 H 0.0971(18) 0.0815(12) 0.9919(15) 0.022(6) Uiso 1 1 d . . . . .
H18A H 0.180(2) -0.0065(13) 0.9555(16) 0.032(6) Uiso 1 1 d . . . . .
H18B H 0.278(2) 0.0238(15) 1.0237(16) 0.043(8) Uiso 1 1 d . . . . .
N22 N 0.74232(13) 0.13247(9) 0.68940(10) 0.0226(4) Uani 1 1 d . . . . .
C23 C 0.64099(17) 0.09173(12) 0.67134(14) 0.0257(5) Uani 1 1 d . . . . .
C24 C 0.63974(18) 0.03465(13) 0.73128(14) 0.0285(5) Uani 1 1 d . . . . .
C25 C 0.53076(18) 0.01522(13) 0.72914(15) 0.0312(5) Uani 1 1 d . . . . .
C26 C 0.5320(2) -0.04362(14) 0.78841(16) 0.0413(6) Uani 1 1 d . . . . .
H26A H 0.560858 -0.088008 0.774398 0.062 Uiso 1 1 calc R U . . .
H26B H 0.461403 -0.052761 0.788290 0.062 Uiso 1 1 calc R U . . .
H26C H 0.574453 -0.027928 0.840672 0.062 Uiso 1 1 calc R U . . .
C27 C 0.83166(17) 0.08106(12) 0.69802(13) 0.0237(5) Uani 1 1 d . . . . .
C28 C 0.82362(18) 0.03578(13) 0.62611(14) 0.0277(5) Uani 1 1 d . . . . .
C29 C 0.9172(2) -0.01341(13) 0.64207(15) 0.0312(5) Uani 1 1 d . . . . .
C30 C 0.9158(2) -0.05710(16) 0.57018(17) 0.0416(7) Uani 1 1 d . . . . .
C31 C 0.73004(17) 0.18527(12) 0.62221(13) 0.0237(5) Uani 1 1 d . . . . .
C32 C 0.82852(17) 0.22191(12) 0.62037(14) 0.0259(5) Uani 1 1 d . . . . .
C33 C 0.80288(19) 0.28856(13) 0.56856(15) 0.0297(5) Uani 1 1 d . . . . .
C34 C 0.8974(2) 0.31915(14) 0.55266(18) 0.0386(6) Uani 1 1 d . . . . .
C35 C 0.76582(17) 0.17397(12) 0.76656(13) 0.0236(5) Uani 1 1 d . . . . .
C36 C 0.67434(18) 0.21565(12) 0.77669(14) 0.0277(5) Uani 1 1 d . . . . .
C37 C 0.7112(2) 0.27865(13) 0.83365(15) 0.0336(6) Uani 1 1 d . . . . .
C38 C 0.7505(2) 0.34141(14) 0.79701(18) 0.0408(6) Uani 1 1 d . . . . .
H23A H 0.5873(19) 0.1250(13) 0.6654(14) 0.024(6) Uiso 1 1 d . . . . .
H23B H 0.6269(17) 0.0684(12) 0.6187(15) 0.024(6) Uiso 1 1 d . . . . .
H24A H 0.678(2) 0.0515(14) 0.7812(17) 0.037(7) Uiso 1 1 d . . . . .
H24B H 0.675(2) -0.0082(14) 0.7176(15) 0.036(7) Uiso 1 1 d . . . . .
H25A H 0.4923(19) 0.0599(14) 0.7384(14) 0.031(6) Uiso 1 1 d . . . . .
H25B H 0.487(2) 0.0009(14) 0.6764(16) 0.035(7) Uiso 1 1 d . . . . .
H27A H 0.8387(16) 0.0511(12) 0.7456(13) 0.019(5) Uiso 1 1 d . . . . .
H27B H 0.8934(18) 0.1114(12) 0.7126(13) 0.022(6) Uiso 1 1 d . . . . .
H28A H 0.757(2) 0.0042(13) 0.6100(14) 0.032(6) Uiso 1 1 d . . . . .
H28B H 0.8172(19) 0.0625(14) 0.5843(16) 0.030(7) Uiso 1 1 d . . . . .
H29A H 0.915(2) -0.0476(14) 0.6852(16) 0.037(7) Uiso 1 1 d . . . . .
H29B H 0.973(2) 0.0150(14) 0.6552(14) 0.029(7) Uiso 1 1 d . . . . .
H30A H 0.853(2) -0.0903(15) 0.5516(16) 0.045(8) Uiso 1 1 d . . . . .
H30B H 0.915(2) -0.0268(16) 0.5295(18) 0.049(8) Uiso 1 1 d . . . . .
H30C H 0.972(2) -0.0909(16) 0.5806(18) 0.052(8) Uiso 1 1 d . . . . .
H31A H 0.7018(17) 0.1565(12) 0.5761(14) 0.022(6) Uiso 1 1 d . . . . .
H31B H 0.6818(19) 0.2216(13) 0.6274(14) 0.029(6) Uiso 1 1 d . . . . .
H32A H 0.8712(19) 0.1877(13) 0.6011(14) 0.028(6) Uiso 1 1 d . . . . .
H32B H 0.8749(18) 0.2355(12) 0.6746(15) 0.027(6) Uiso 1 1 d . . . . .
H33A H 0.751(2) 0.2792(13) 0.5214(16) 0.033(7) Uiso 1 1 d . . . . .
H33B H 0.7735(19) 0.3265(13) 0.5935(14) 0.029(6) Uiso 1 1 d . . . . .
H34A H 0.931(2) 0.2844(15) 0.5272(16) 0.041(7) Uiso 1 1 d . . . . .
H34B H 0.957(2) 0.3340(14) 0.6066(17) 0.042(7) Uiso 1 1 d . . . . .
H34C H 0.883(2) 0.3607(16) 0.5208(18) 0.048(8) Uiso 1 1 d . . . . .
H35A H 0.8258(16) 0.2063(11) 0.7676(12) 0.012(5) Uiso 1 1 d . . . . .
H35B H 0.7952(17) 0.1361(12) 0.8083(14) 0.021(6) Uiso 1 1 d . . . . .
H36A H 0.6275(19) 0.2361(13) 0.7258(15) 0.030(6) Uiso 1 1 d . . . . .
H36B H 0.624(2) 0.1839(14) 0.7939(15) 0.035(7) Uiso 1 1 d . . . . .
H37A H 0.762(2) 0.2634(14) 0.8766(17) 0.039(7) Uiso 1 1 d . . . . .
H37B H 0.648(2) 0.2967(14) 0.8505(15) 0.037(7) Uiso 1 1 d . . . . .
H38A H 0.816(2) 0.3276(15) 0.7801(17) 0.048(8) Uiso 1 1 d . . . . .
H38B H 0.768(3) 0.3851(19) 0.837(2) 0.071(10) Uiso 1 1 d . . . . .
H38C H 0.697(2) 0.3599(14) 0.7512(17) 0.040(7) Uiso 1 1 d . . . . .

loop_
_atom_site_aniso_label
_atom_site_aniso_U_11
_atom_site_aniso_U_22
_atom_site_aniso_U_33
_atom_site_aniso_U_23
_atom_site_aniso_U_13
_atom_site_aniso_U_12
O1BE 0.0274(8) 0.0253(8) 0.0247(8) -0.0049(6) 0.0070(6) 0.0030(7)
C1BE 0.0282(11) 0.0228(11) 0.0220(12) -0.0052(9) 0.0109(9) -0.0031(9)
C2BE 0.0503(15) 0.0291(12) 0.0306(14) 0.0021(10) 0.0206(12) 0.0089(11)
O2BE 0.0373(9) 0.0276(8) 0.0225(9) -0.0010(6) 0.0142(7) 0.0034(7)
C3BE 0.0600(18) 0.0388(14) 0.0412(16) 0.0004(12) 0.0285(14) 0.0157(13)
C4BE 0.0516(16) 0.0371(14) 0.0367(15) -0.0076(11) 0.0276(13) 0.0017(12)
C5BE 0.0417(14) 0.0353(13) 0.0285(14) -0.0020(10) 0.0189(11) -0.0037(11)
C6BE 0.0302(12) 0.0279(12) 0.0262(13) -0.0017(9) 0.0121(10) -0.0031(10)
C7BE 0.0253(11) 0.0207(11) 0.0230(12) -0.0051(9) 0.0097(9) -0.0048(9)
C1 0.0243(11) 0.0238(11) 0.0203(12) -0.0033(9) 0.0038(9) 0.0002(9)
C2 0.0292(12) 0.0233(11) 0.0254(12) -0.0027(9) 0.0025(9) 0.0049(9)
C3 0.0277(12) 0.0263(12) 0.0283(13) -0.0075(10) 0.0035(10) 0.0071(10)
C4 0.0259(12) 0.0309(12) 0.0260(13) -0.0083(10) 0.0083(10) 0.0033(9)
C4A 0.0235(11) 0.0267(11) 0.0212(11) -0.0047(9) 0.0062(9) 0.0001(9)
C4B 0.0261(11) 0.0264(11) 0.0228(12) -0.0046(9) 0.0076(9) -0.0010(9)
C5 0.0322(12) 0.0371(13) 0.0247(13) -0.0035(10) 0.0139(10) -0.0001(10)
C6 0.0358(13) 0.0415(14) 0.0211(13) 0.0048(10) 0.0124(10) -0.0012(11)
C7 0.0314(12) 0.0287(12) 0.0231(12) 0.0027(9) 0.0080(10) -0.0010(10)
C8 0.0237(11) 0.0259(11) 0.0187(11) -0.0025(8) 0.0057(9) -0.0017(9)
C8A 0.0235(11) 0.0256(11) 0.0174(11) -0.0020(8) 0.0057(9) -0.0024(9)
N9 0.0251(9) 0.0197(9) 0.0194(9) -0.0007(7) 0.0086(7) 0.0009(7)
C9A 0.0201(10) 0.0222(10) 0.0204(11) -0.0033(8) 0.0045(8) 0.0005(8)
N10 0.0306(10) 0.0203(9) 0.0208(10) -0.0005(8) 0.0082(8) 0.0014(8)
C11 0.0313(12) 0.0189(11) 0.0237(12) 0.0057(9) 0.0053(9) 0.0033(9)
O11 0.0363(9) 0.0253(8) 0.0341(10) -0.0048(7) 0.0084(7) -0.0034(7)
C12 0.0405(14) 0.0248(12) 0.0255(13) 0.0041(10) 0.0150(11) -0.0027(10)
C13 0.0320(13) 0.0352(13) 0.0299(14) 0.0016(11) 0.0148(11) -0.0027(11)
C14 0.0392(15) 0.0512(17) 0.0370(16) -0.0007(13) 0.0215(13) -0.0036(13)
C15 0.056(2) 0.087(3) 0.061(2) 0.012(2) 0.0382(19) 0.023(2)
N16 0.0280(10) 0.0217(9) 0.0187(10) 0.0016(8) 0.0090(8) 0.0010(8)
C17 0.0241(11) 0.0218(11) 0.0199(11) -0.0003(9) 0.0032(9) -0.0032(9)
O17 0.0376(9) 0.0313(9) 0.0268(9) 0.0083(7) 0.0103(7) 0.0064(7)
C18 0.0279(12) 0.0264(12) 0.0303(14) 0.0025(10) 0.0082(10) 0.0011(10)
C19A 0.0481(15) 0.0340(14) 0.0365(15) 0.0059(11) 0.0157(12) 0.0157(12)
C20A 0.030(3) 0.032(4) 0.044(4) -0.005(3) 0.011(3) 0.001(2)
C21A 0.028(2) 0.040(2) 0.056(3) -0.010(2) 0.0102(19) 0.0088(18)
C19B 0.0481(15) 0.0340(14) 0.0365(15) 0.0059(11) 0.0157(12) 0.0157(12)
C20B 0.066(9) 0.031(7) 0.053(7) -0.013(4) 0.026(7) 0.019(5)
C21B 0.053(5) 0.045(5) 0.109(8) -0.011(5) 0.051(5) 0.002(4)
N22 0.0225(9) 0.0228(9) 0.0213(10) 0.0015(7) 0.0054(7) -0.0001(7)
C23 0.0230(11) 0.0244(11) 0.0269(13) -0.0011(9) 0.0041(9) -0.0033(10)
C24 0.0296(12) 0.0257(12) 0.0281(14) 0.0011(10) 0.0064(10) -0.0043(10)
C25 0.0291(12) 0.0336(13) 0.0283(14) 0.0001(10) 0.0055(10) -0.0077(11)
C26 0.0393(15) 0.0451(15) 0.0377(15) 0.0028(12) 0.0096(12) -0.0141(12)
C27 0.0241(11) 0.0227(11) 0.0220(12) 0.0018(9) 0.0043(9) 0.0022(9)
C28 0.0333(13) 0.0263(12) 0.0215(12) 0.0011(10) 0.0061(10) 0.0015(10)
C29 0.0327(13) 0.0272(12) 0.0324(14) -0.0018(10) 0.0088(10) 0.0004(11)
C30 0.0492(17) 0.0398(15) 0.0385(17) -0.0057(13) 0.0179(13) 0.0074(14)
C31 0.0248(11) 0.0231(11) 0.0211(12) 0.0044(9) 0.0045(9) 0.0015(9)
C32 0.0251(11) 0.0282(12) 0.0241(13) 0.0030(9) 0.0076(10) 0.0004(10)
C33 0.0342(13) 0.0278(12) 0.0304(14) 0.0034(10) 0.0150(11) 0.0025(10)
C34 0.0471(16) 0.0306(14) 0.0465(17) 0.0027(12) 0.0266(14) -0.0025(12)
C35 0.0250(11) 0.0231(11) 0.0210(12) -0.0013(9) 0.0050(9) -0.0015(9)
C36 0.0273(12) 0.0283(12) 0.0268(13) -0.0003(10) 0.0078(10) 0.0004(10)
C37 0.0352(14) 0.0355(13) 0.0288(14) -0.0056(11) 0.0087(11) 0.0048(11)
C38 0.0450(16) 0.0266(13) 0.0450(17) -0.0039(12) 0.0063(13) 0.0003(12)

loop_
_atom_type_symbol
_atom_type_description
_atom_type_scat_dispersion_real
_atom_type_scat_dispersion_imag
_atom_type_scat_source
C C 0.0033 0.0016 'International Tables Vol C Tables 4.2.6.8 and 6.1.1.4'
H H 0.0000 0.0000 'International Tables Vol C Tables 4.2.6.8 and 6.1.1.4'
N N 0.0061 0.0033 'International Tables Vol C Tables 4.2.6.8 and 6.1.1.4'
O O 0.0106 0.0060 'International Tables Vol C Tables 4.2.6.8 and 6.1.1.4'

loop_
_geom_angle_atom_site_label_1
_geom_angle_atom_site_label_2
_geom_angle_atom_site_label_3
_geom_angle
C2BE C1BE C6BE 119.1(2)
C2BE C1BE C7BE 120.2(2)
C6BE C1BE C7BE 120.7(2)
C1BE C2BE C3BE 120.3(2)
C1BE C2BE H2BE 116.2(15)
C3BE C2BE H2BE 123.4(15)
C4BE C3BE C2BE 120.2(2)
C4BE C3BE H3BE 119.7(19)
C2BE C3BE H3BE 119.0(19)
C5BE C4BE C3BE 119.7(2)
C5BE C4BE H4BE 120.6(15)
C3BE C4BE H4BE 119.7(15)
C4BE C5BE C6BE 119.9(2)
C4BE C5BE H5BE 122.6(14)
C6BE C5BE H5BE 117.4(14)
C5BE C6BE C1BE 120.8(2)
C5BE C6BE H6BE 120.0(15)
C1BE C6BE H6BE 119.3(15)
O1BE C7BE O2BE 125.40(19)
O1BE C7BE C1BE 117.29(19)
O2BE C7BE C1BE 117.30(19)
C2 C1 C9A 117.5(2)
C2 C1 N10 123.6(2)
C9A C1 N10 118.93(18)
C1 C2 C3 121.3(2)
C1 C2 H2 117.6(13)
C3 C2 H2 121.1(13)
C4 C3 C2 121.1(2)
C4 C3 H3 122.3(15)
C2 C3 H3 116.5(15)
C3 C4 C4A 118.8(2)
C3 C4 H4 121.2(14)
C4A C4 H4 119.8(14)
C4 C4A C9A 119.2(2)
C4 C4A C4B 134.4(2)
C9A C4A C4B 106.36(18)
C5 C4B C8A 119.7(2)
C5 C4B C4A 134.1(2)
C8A C4B C4A 106.21(19)
C6 C5 C4B 118.0(2)
C6 C5 H5 121.9(13)
C4B C5 H5 120.0(13)
C5 C6 C7 122.5(2)
C5 C6 H6 121.5(17)
C7 C6 H6 115.7(17)
C8 C7 C6 120.8(2)
C8 C7 H7 114.3(13)
C6 C7 H7 124.7(13)
C7 C8 N16 125.3(2)
C7 C8 C8A 116.8(2)
N16 C8 C8A 117.93(19)
N9 C8A C8 127.90(19)
N9 C8A C4B 109.90(18)
C8 C8A C4B 122.2(2)
C8A N9 C9A 107.81(17)
C8A N9 H9 121.6(16)
C9A N9 H9 129.9(16)
N9 C9A C1 128.11(19)
N9 C9A C4A 109.71(18)
C1 C9A C4A 122.07(19)
C11 N10 C1 123.28(19)
C11 N10 H10 116.8(17)
C1 N10 H10 118.9(17)
O11 C11 N10 123.6(2)
O11 C11 C12 121.8(2)
N10 C11 C12 114.54(19)
C11 C12 C13 112.18(19)
C11 C12 H12A 111.2(14)
C13 C12 H12A 109.1(14)
C11 C12 H12B 107.3(16)
C13 C12 H12B 113.1(16)
H12A C12 H12B 104(2)
C14 C13 C12 111.9(2)
C14 C13 H13A 106.7(17)
C12 C13 H13A 110.4(17)
C14 C13 H13B 106.9(15)
C12 C13 H13B 110.9(15)
H13A C13 H13B 110(2)
C15 C14 C13 113.5(2)
C15 C14 H14A 108.6(15)
C13 C14 H14A 109.9(16)
C15 C14 H14B 103.9(17)
C13 C14 H14B 110.8(17)
H14A C14 H14B 110(2)
C14 C15 H15A 113(2)
C14 C15 H15B 114(3)
H15A C15 H15B 110(4)
C14 C15 H15C 111.1(18)
H15A C15 H15C 103(3)
H15B C15 H15C 105(3)
C17 N16 C8 126.99(19)
C17 N16 H16 115.4(16)
C8 N16 H16 117.5(16)
O17 C17 N16 123.6(2)
O17 C17 C18 122.42(19)
N16 C17 C18 113.91(19)
C19B C18 C17 113.7(2)
C19A C18 C17 113.7(2)
C19B C18 H18A 110.4(15)
C19A C18 H18A 110.4(15)
C17 C18 H18A 104.1(15)
C19B C18 H18B 112.5(16)
C19A C18 H18B 112.5(16)
C17 C18 H18B 106.1(16)
H18A C18 H18B 110(2)
C18 C19A C20A 115.7(4)
C18 C19A H19A 108.4
C20A C19A H19A 108.4
C18 C19A H19B 108.4
C20A C19A H19B 108.4
H19A C19A H19B 107.4
C21A C20A C19A 113.5(5)
C21A C20A H20A 108.9
C19A C20A H20A 108.9
C21A C20A H20B 108.9
C19A C20A H20B 108.9
H20A C20A H20B 107.7
C20A C21A H21A 109.5
C20A C21A H21B 109.5
H21A C21A H21B 109.5
C20A C21A H21C 109.5
H21A C21A H21C 109.5
H21B C21A H21C 109.5
C18 C19B C20B 106.8(6)
C18 C19B H19C 110.4
C20B C19B H19C 110.4
C18 C19B H19D 110.4
C20B C19B H19D 110.4
H19C C19B H19D 108.6
C21B C20B C19B 123.1(8)
C21B C20B H20C 106.6
C19B C20B H20C 106.6
C21B C20B H20D 106.6
C19B C20B H20D 106.6
H20C C20B H20D 106.5
C20B C21B H21D 109.5
C20B C21B H21E 109.5
H21D C21B H21E 109.5
C20B C21B H21F 109.5
H21D C21B H21F 109.5
H21E C21B H21F 109.5
C27 N22 C23 111.12(17)
C27 N22 C31 111.31(17)
C23 N22 C31 106.72(16)
C27 N22 C35 107.11(16)
C23 N22 C35 110.82(17)
C31 N22 C35 109.80(16)
C24 C23 N22 114.29(18)
C24 C23 H23A 110.6(14)
N22 C23 H23A 109.0(14)
C24 C23 H23B 109.4(13)
N22 C23 H23B 107.6(13)
H23A C23 H23B 105.6(19)
C23 C24 C25 112.44(19)
C23 C24 H24A 108.7(16)
C25 C24 H24A 110.2(16)
C23 C24 H24B 104.9(15)
C25 C24 H24B 110.9(15)
H24A C24 H24B 109(2)
C24 C25 C26 111.2(2)
C24 C25 H25A 110.9(14)
C26 C25 H25A 110.8(14)
C24 C25 H25B 111.9(15)
C26 C25 H25B 110.7(15)
H25A C25 H25B 101(2)
C25 C26 H26A 109.5
C25 C26 H26B 109.5
H26A C26 H26B 109.5
C25 C26 H26C 109.5
H26A C26 H26C 109.5
H26B C26 H26C 109.5
N22 C27 C28 115.06(18)
N22 C27 H27A 106.7(12)
C28 C27 H27A 112.8(12)
N22 C27 H27B 105.4(13)
C28 C27 H27B 111.5(13)
H27A C27 H27B 104.5(18)
C27 C28 C29 110.05(19)
C27 C28 H28A 111.3(13)
C29 C28 H28A 109.0(13)
C27 C28 H28B 112.4(16)
C29 C28 H28B 110.1(16)
H28A C28 H28B 104(2)
C28 C29 C30 112.1(2)
C28 C29 H29A 107.0(15)
C30 C29 H29A 109.1(15)
C28 C29 H29B 107.0(16)
C30 C29 H29B 108.3(16)
H29A C29 H29B 113(2)
C29 C30 H30A 112.1(16)
C29 C30 H30B 110.4(19)
H30A C30 H30B 108(2)
C29 C30 H30C 112.8(18)
H30A C30 H30C 102(2)
H30B C30 H30C 111(3)
C32 C31 N22 115.58(18)
C32 C31 H31A 110.0(14)
N22 C31 H31A 104.2(13)
C32 C31 H31B 109.2(14)
N22 C31 H31B 105.8(14)
H31A C31 H31B 112(2)
C31 C32 C33 110.18(19)
C31 C32 H32A 110.4(14)
C33 C32 H32A 110.2(14)
C31 C32 H32B 112.1(13)
C33 C32 H32B 110.0(13)
H32A C32 H32B 103.8(19)
C32 C33 C34 112.1(2)
C32 C33 H33A 111.6(16)
C34 C33 H33A 109.8(16)
C32 C33 H33B 110.2(14)
C34 C33 H33B 108.4(14)
H33A C33 H33B 104(2)
C33 C34 H34A 113.5(15)
C33 C34 H34B 111.5(14)
H34A C34 H34B 105(2)
C33 C34 H34C 113.6(18)
H34A C34 H34C 106(2)
H34B C34 H34C 107(2)
C36 C35 N22 114.85(18)
C36 C35 H35A 112.9(11)
N22 C35 H35A 104.3(12)
C36 C35 H35B 113.9(13)
N22 C35 H35B 104.2(13)
H35A C35 H35B 105.6(17)
C37 C36 C35 111.04(19)
C37 C36 H36A 107.5(14)
C35 C36 H36A 112.7(14)
C37 C36 H36B 110.1(14)
C35 C36 H36B 113.4(14)
H36A C36 H36B 102(2)
C38 C37 C36 112.2(2)
C38 C37 H37A 109.2(17)
C36 C37 H37A 109.5(17)
C38 C37 H37B 108.7(14)
C36 C37 H37B 108.0(14)
H37A C37 H37B 109(2)
C37 C38 H38A 112.9(15)
C37 C38 H38B 108.8(19)
H38A C38 H38B 111(2)
C37 C38 H38C 111.4(16)
H38A C38 H38C 108(2)
H38B C38 H38C 104(2)

loop_
_geom_bond_atom_site_label_1
_geom_bond_atom_site_label_2
_geom_bond_distance
O1BE C7BE 1.255(3)
C1BE C2BE 1.385(3)
C1BE C6BE 1.396(3)
C1BE C7BE 1.516(3)
C2BE C3BE 1.395(3)
C2BE H2BE 1.04(3)
O2BE C7BE 1.264(3)
C3BE C4BE 1.393(4)
C3BE H3BE 1.15(4)
C4BE C5BE 1.385(4)
C4BE H4BE 1.02(3)
C5BE C6BE 1.390(3)
C5BE H5BE 1.05(3)
C6BE H6BE 1.03(3)
C1 C2 1.383(3)
C1 C9A 1.396(3)
C1 N10 1.423(3)
C2 C3 1.409(3)
C2 H2 1.00(2)
C3 C4 1.383(3)
C3 H3 0.95(3)
C4 C4A 1.403(3)
C4 H4 0.98(2)
C4A C9A 1.416(3)
C4A C4B 1.445(3)
C4B C5 1.402(3)
C4B C8A 1.415(3)
C5 C6 1.370(4)
C5 H5 1.04(2)
C6 C7 1.408(3)
C6 H6 0.89(3)
C7 C8 1.392(3)
C7 H7 1.00(2)
C8 N16 1.405(3)
C8 C8A 1.405(3)
C8A N9 1.384(3)
N9 C9A 1.386(3)
N9 H9 1.07(3)
N10 C11 1.358(3)
N10 H10 0.91(3)
C11 O11 1.230(3)
C11 C12 1.516(3)
C12 C13 1.524(3)
C12 H12A 1.04(3)
C12 H12B 0.93(3)
C13 C14 1.521(3)
C13 H13A 0.98(3)
C13 H13B 0.98(3)
C14 C15 1.509(4)
C14 H14A 1.00(3)
C14 H14B 0.93(3)
C15 H15A 0.93(4)
C15 H15B 0.97(5)
C15 H15C 1.04(3)
N16 C17 1.356(3)
N16 H16 0.82(3)
C17 O17 1.225(3)
C17 C18 1.517(3)
C18 C19B 1.512(3)
C18 C19A 1.512(3)
C18 H18A 0.98(3)
C18 H18B 0.98(3)
C19A C20A 1.543(7)
C19A H19A 0.9900
C19A H19B 0.9900
C20A C21A 1.515(8)
C20A H20A 0.9900
C20A H20B 0.9900
C21A H21A 0.9800
C21A H21B 0.9800
C21A H21C 0.9800
C19B C20B 1.592(11)
C19B H19C 0.9900
C19B H19D 0.9900
C20B C21B 1.508(12)
C20B H20C 0.9900
C20B H20D 0.9900
C21B H21D 0.9800
C21B H21E 0.9800
C21B H21F 0.9800
N22 C27 1.518(3)
N22 C23 1.519(3)
N22 C31 1.525(3)
N22 C35 1.532(3)
C23 C24 1.517(3)
C23 H23A 0.94(2)
C23 H23B 1.00(2)
C24 C25 1.523(3)
C24 H24A 0.94(3)
C24 H24B 1.00(3)
C25 C26 1.523(3)
C25 H25A 1.02(3)
C25 H25B 0.98(3)
C26 H26A 0.9800
C26 H26B 0.9800
C26 H26C 0.9800
C27 C28 1.519(3)
C27 H27A 1.00(2)
C27 H27B 0.98(2)
C28 C29 1.522(3)
C28 H28A 1.05(3)
C28 H28B 0.88(3)
C29 C30 1.524(4)
C29 H29A 1.01(3)
C29 H29B 0.89(3)
C30 H30A 1.03(3)
C30 H30B 0.92(3)
C30 H30C 0.97(3)
C31 C32 1.519(3)
C31 H31A 0.96(2)
C31 H31B 0.97(3)
C32 C33 1.520(3)
C32 H32A 1.00(3)
C32 H32B 1.01(3)
C33 C34 1.522(3)
C33 H33A 0.93(3)
C33 H33B 0.99(3)
C34 H34A 0.99(3)
C34 H34B 1.09(3)
C34 H34C 0.94(3)
C35 C36 1.531(3)
C35 H35A 1.01(2)
C35 H35B 1.01(2)
C36 C37 1.530(3)
C36 H36A 1.01(3)
C36 H36B 1.02(3)
C37 C38 1.519(4)
C37 H37A 0.91(3)
C37 H37B 1.06(3)
C38 H38A 1.06(3)
C38 H38B 1.06(4)
C38 H38C 0.97(3)

loop_
_geom_hbond_atom_site_label_D
_geom_hbond_atom_site_label_H
_geom_hbond_atom_site_label_A
_geom_hbond_distance_DH
_geom_hbond_distance_HA
_geom_hbond_distance_DA
_geom_hbond_angle_DHA
N9 H9 O1BE 1.07(3) 2.68(3) 3.473(2) 131(2)
N10 H10 O1BE 0.91(3) 1.89(3) 2.790(2) 171(2)
N9 H9 O2BE 1.07(3) 1.69(3) 2.747(2) 172(3)
N16 H16 O2BE 0.82(3) 2.15(3) 2.959(2) 169(2)

loop_
_geom_torsion_atom_site_label_1
_geom_torsion_atom_site_label_2
_geom_torsion_atom_site_label_3
_geom_torsion_atom_site_label_4
_geom_torsion
C6BE C1BE C2BE C3BE -1.2(4)
C7BE C1BE C2BE C3BE 179.3(2)
C1BE C2BE C3BE C4BE 0.5(4)
C2BE C3BE C4BE C5BE 0.5(4)
C3BE C4BE C5BE C6BE -0.9(4)
C4BE C5BE C6BE C1BE 0.3(4)
C2BE C1BE C6BE C5BE 0.8(3)
C7BE C1BE C6BE C5BE -179.7(2)
C2BE C1BE C7BE O1BE -174.3(2)
C6BE C1BE C7BE O1BE 6.2(3)
C2BE C1BE C7BE O2BE 6.8(3)
C6BE C1BE C7BE O2BE -172.7(2)
C9A C1 C2 C3 -0.6(3)
N10 C1 C2 C3 179.2(2)
C1 C2 C3 C4 1.1(3)
C2 C3 C4 C4A 0.1(3)
C3 C4 C4A C9A -1.5(3)
C3 C4 C4A C4B 175.0(2)
C4 C4A C4B C5 2.2(4)
C9A C4A C4B C5 179.0(2)
C4 C4A C4B C8A -177.6(2)
C9A C4A C4B C8A -0.7(2)
C8A C4B C5 C6 0.0(3)
C4A C4B C5 C6 -179.7(2)
C4B C5 C6 C7 0.6(4)
C5 C6 C7 C8 0.0(4)
C6 C7 C8 N16 177.8(2)
C6 C7 C8 C8A -1.3(3)
C7 C8 C8A N9 179.8(2)
N16 C8 C8A N9 0.6(3)
C7 C8 C8A C4B 2.0(3)
N16 C8 C8A C4B -177.22(19)
C5 C4B C8A N9 -179.58(19)
C4A C4B C8A N9 0.2(2)
C5 C4B C8A C8 -1.4(3)
C4A C4B C8A C8 178.39(19)
C8 C8A N9 C9A -177.6(2)
C4B C8A N9 C9A 0.4(2)
C8A N9 C9A C1 175.2(2)
C8A N9 C9A C4A -0.9(2)
C2 C1 C9A N9 -176.7(2)
N10 C1 C9A N9 3.5(3)
C2 C1 C9A C4A -0.9(3)
N10 C1 C9A C4A 179.23(19)
C4 C4A C9A N9 178.45(19)
C4B C4A C9A N9 1.0(2)
C4 C4A C9A C1 2.0(3)
C4B C4A C9A C1 -175.41(19)
C2 C1 N10 C11 59.1(3)
C9A C1 N10 C11 -121.0(2)
C1 N10 C11 O11 -4.7(3)
C1 N10 C11 C12 173.97(19)
O11 C11 C12 C13 80.9(3)
N10 C11 C12 C13 -97.8(2)
C11 C12 C13 C14 -177.8(2)
C12 C13 C14 C15 -176.3(3)
C7 C8 N16 C17 -17.9(3)
C8A C8 N16 C17 161.2(2)
C8 N16 C17 O17 8.9(3)
C8 N16 C17 C18 -169.7(2)
O17 C17 C18 C19B 16.8(3)
N16 C17 C18 C19B -164.6(2)
O17 C17 C18 C19A 16.8(3)
N16 C17 C18 C19A -164.6(2)
C17 C18 C19A C20A 168.8(3)
C18 C19A C20A C21A -167.8(4)
C17 C18 C19B C20B -171.5(5)
C18 C19B C20B C21B 52.9(13)
C27 N22 C23 C24 56.8(2)
C31 N22 C23 C24 178.32(19)
C35 N22 C23 C24 -62.2(2)
N22 C23 C24 C25 158.7(2)
C23 C24 C25 C26 178.5(2)
C23 N22 C27 C28 60.1(2)
C31 N22 C27 C28 -58.7(2)
C35 N22 C27 C28 -178.72(18)
N22 C27 C28 C29 -179.89(19)
C27 C28 C29 C30 -176.9(2)
C27 N22 C31 C32 -47.7(2)
C23 N22 C31 C32 -169.07(19)
C35 N22 C31 C32 70.8(2)
N22 C31 C32 C33 -162.18(19)
C31 C32 C33 C34 -169.4(2)
C27 N22 C35 C36 -166.48(18)
C23 N22 C35 C36 -45.1(2)
C31 N22 C35 C36 72.5(2)
N22 C35 C36 C37 -155.51(19)
C35 C36 C37 C38 75.3(3)
